data_4087347
loop_
_publ_author_name
'Cao, Hongda'
'Brettell-Adams, Ian A.'
'Qu, Fengrui'
'Rupar, Paul A.'

_publ_section_title
;
 Bridged Difurans: Stabilizing Furan with p-Block Elements
;
_journal_issue 14
_journal_name_full Organometallics
_journal_page_first 2565
_journal_paper_doi 10.1021/acs.organomet.7b00135
_journal_volume 36
_journal_year 2017
_chemical_absolute_configuration unk
_chemical_formula_moiety 'C20 H25 O3 P Si2'
_chemical_formula_sum 'C20 H25 O3 P Si2'
_chemical_formula_weight 400.55
_chemical_name_common DFP
_space_group_crystal_system monoclinic
_space_group_IT_number 4
_space_group_name_Hall 'P 2yb'
_space_group_name_H-M_alt 'P 1 21 1'
_symmetry_space_group_name_Hall 'P 2yb'
_symmetry_space_group_name_H-M 'P 1 21 1'
_atom_sites_solution_hydrogens geom
_atom_sites_solution_primary direct
_atom_sites_solution_secondary difmap
_audit_creation_method SHELXL-2014/7
_cell_angle_alpha 90
_cell_angle_beta 108.368(2)
_cell_angle_gamma 90
_cell_formula_units_Z 2
_cell_length_a 12.2918(5)
_cell_length_b 5.9080(3)
_cell_length_c 15.9551(7)
_cell_measurement_reflns_used 5304
_cell_measurement_temperature 223(2)
_cell_measurement_theta_max 23.7954
_cell_measurement_theta_min 2.5175
_cell_volume 1099.63(9)
_computing_cell_refinement 'APEX2 V2013.10.0 (Bruker, 2013)'
_computing_data_collection 'APEX2 V2013.10.0 (Bruker, 2013)'
_computing_data_reduction 'APEX2 V2013.10.0 (Bruker, 2013)'
_computing_structure_refinement 'SHELXL-2014/7 (Sheldrick, 2014)'
_computing_structure_solution 'SHELXT (Shelrick, 2015)'
_diffrn_ambient_temperature 223(2)
_diffrn_measured_fraction_theta_full 1.000
_diffrn_measured_fraction_theta_max 1.000
_diffrn_measurement_device_type 'Bruker AXS SMART APEX2 CCD diffractometer'
_diffrn_measurement_method 'phi and omega scans'
_diffrn_radiation_type MoK\a
_diffrn_radiation_wavelength 0.71073
_diffrn_reflns_av_R_equivalents 0.0358
_diffrn_reflns_av_unetI/netI 0.0396
_diffrn_reflns_Laue_measured_fraction_full 1.000
_diffrn_reflns_Laue_measured_fraction_max 1.000
_diffrn_reflns_limit_h_max 15
_diffrn_reflns_limit_h_min -15
_diffrn_reflns_limit_k_max 7
_diffrn_reflns_limit_k_min -7
_diffrn_reflns_limit_l_max 19
_diffrn_reflns_limit_l_min -19
_diffrn_reflns_number 14259
_diffrn_reflns_point_group_measured_fraction_full 1.000
_diffrn_reflns_point_group_measured_fraction_max 1.000
_diffrn_reflns_theta_full 25.242
_diffrn_reflns_theta_max 25.997
_diffrn_reflns_theta_min 1.746
_diffrn_source 'fine focus sealed X-ray tube'
_exptl_absorpt_coefficient_mu 0.250
_exptl_absorpt_correction_T_max 0.7457
_exptl_absorpt_correction_T_min 0.6840
_exptl_absorpt_correction_type multi-scan
_exptl_absorpt_process_details 'SADABS V2012/1 (Bruker AXS Inc)'
_exptl_crystal_colour colorless
_exptl_crystal_density_diffrn 1.210
_exptl_crystal_description Needle
_exptl_crystal_F_000 424
_exptl_crystal_size_max 0.100
_exptl_crystal_size_mid 0.100
_exptl_crystal_size_min 0.040
_refine_diff_density_max 0.242
_refine_diff_density_min -0.158
_refine_diff_density_rms 0.039
_refine_ls_abs_structure_details
;
 Flack x determined using 1529 quotients [(I+)-(I-)]/[(I+)+(I-)]
 (Parsons, Flack and Wagner, Acta Cryst. B69 (2013) 249-259).
;
_refine_ls_abs_structure_Flack 0.09(5)
_refine_ls_extinction_method none
_refine_ls_goodness_of_fit_ref 1.033
_refine_ls_hydrogen_treatment constr
_refine_ls_matrix_type full
_refine_ls_number_parameters 241
_refine_ls_number_reflns 4322
_refine_ls_number_restraints 1
_refine_ls_restrained_S_all 1.033
_refine_ls_R_factor_all 0.0431
_refine_ls_R_factor_gt 0.0357
_refine_ls_shift/su_max 0.000
_refine_ls_shift/su_mean 0.000
_refine_ls_structure_factor_coef Fsqd
_refine_ls_weighting_details 'w=1/[\s^2^(Fo^2^)+(0.0415P)^2^+0.1119P] where P=(Fo^2^+2Fc^2^)/3'
_refine_ls_weighting_scheme calc
_refine_ls_wR_factor_gt 0.0799
_refine_ls_wR_factor_ref 0.0841
_reflns_Friedel_coverage 0.814
_reflns_Friedel_fraction_full 1.000
_reflns_Friedel_fraction_max 1.000
_reflns_number_gt 3841
_reflns_number_total 4322
_reflns_threshold_expression 'I > 2\s(I)'
_cod_data_source_file om7b00135_si_003.cif
_cod_data_source_block HDC02_0m_a
_cod_database_code 4087347
_shelx_shelxl_version_number 2014/7
_shelx_space_group_comment
;
The symmetry employed for this shelxl refinement is uniquely defined
by the following loop, which should always be used as a source of
symmetry information in preference to the above space-group names.
They are only intended as comments.
;
_shelx_estimated_absorpt_t_min 0.975
_shelx_estimated_absorpt_t_max 0.990

loop_
_space_group_symop_operation_xyz
'x, y, z'
'-x, y+1/2, -z'

loop_
_atom_site_label
_atom_site_type_symbol
_atom_site_fract_x
_atom_site_fract_y
_atom_site_fract_z
_atom_site_U_iso_or_equiv
_atom_site_adp_type
_atom_site_occupancy
_atom_site_site_symmetry_order
_atom_site_calc_flag
_atom_site_refinement_flags_posn
_atom_site_refinement_flags_adp
P1 P 0.17190(6) 0.46213(14) 0.57669(5) 0.02664(19) Uani 1 1 d . .
C1 C 0.2865(3) 0.3157(6) 0.6585(2) 0.0291(7) Uani 1 1 d . .
O1 O 0.07727(18) 0.3230(4) 0.52070(14) 0.0346(5) Uani 1 1 d . .
Si1 Si 0.54991(8) -0.03530(17) 0.83408(6) 0.0395(3) Uani 1 1 d . .
Si2 Si 0.05840(8) 1.03033(15) 0.84198(6) 0.0349(3) Uani 1 1 d . .
C2 C 0.3697(2) 0.1386(6) 0.6742(2) 0.0318(7) Uani 1 1 d . .
H2 H 0.3821 0.0423 0.6312 0.038 Uiso 1 1 calc R U
O2 O 0.38155(18) 0.3020(4) 0.80432(13) 0.0356(5) Uani 1 1 d . .
O3 O 0.20325(18) 0.7033(4) 0.80687(13) 0.0341(5) Uani 1 1 d . .
C3 C 0.4276(3) 0.1338(6) 0.7621(2) 0.0347(7) Uani 1 1 d . .
C6 C 0.2194(3) 0.5823(5) 0.74033(19) 0.0286(7) Uani 1 1 d . .
C5 C 0.1454(2) 0.6392(6) 0.66044(19) 0.0273(7) Uani 1 1 d . .
C4 C 0.2983(3) 0.4039(5) 0.73917(19) 0.0298(7) Uani 1 1 d . .
C7 C 0.1120(3) 0.8540(6) 0.7663(2) 0.0317(7) Uani 1 1 d . .
C9 C 0.2396(3) 0.6401(6) 0.51577(19) 0.0295(7) Uani 1 1 d . .
C8 C 0.0765(3) 0.8165(5) 0.6773(2) 0.0310(7) Uani 1 1 d . .
H8 H 0.0173 0.8936 0.6349 0.037 Uiso 1 1 calc R U
C10 C 0.3397(3) 0.5712(7) 0.5004(3) 0.0473(10) Uani 1 1 d . .
H10 H 0.3751 0.4344 0.5245 0.057 Uiso 1 1 calc R U
C11 C 0.3870(3) 0.7042(8) 0.4498(3) 0.0625(12) Uani 1 1 d . .
H11 H 0.4544 0.6569 0.4389 0.075 Uiso 1 1 calc R U
C12 C 0.3363(4) 0.9049(8) 0.4151(3) 0.0574(12) Uani 1 1 d . .
H12 H 0.3691 0.9950 0.3809 0.069 Uiso 1 1 calc R U
C13 C 0.2380(3) 0.9738(7) 0.4304(2) 0.0459(9) Uani 1 1 d . .
H13 H 0.2036 1.1115 0.4067 0.055 Uiso 1 1 calc R U
C14 C 0.1892(3) 0.8429(6) 0.4805(2) 0.0361(8) Uani 1 1 d . .
H14 H 0.1216 0.8912 0.4906 0.043 Uiso 1 1 calc R U
C15 C 0.5052(3) -0.1818(7) 0.9200(2) 0.0527(10) Uani 1 1 d . .
H15A H 0.4468 -0.2929 0.8926 0.079 Uiso 1 1 calc R U
H15B H 0.4746 -0.0723 0.9520 0.079 Uiso 1 1 calc R U
H15C H 0.5709 -0.2572 0.9607 0.079 Uiso 1 1 calc R U
C16 C 0.6700(3) 0.1610(8) 0.8863(3) 0.0732(14) Uani 1 1 d . .
H16A H 0.6932 0.2371 0.8408 0.110 Uiso 1 1 calc R U
H16B H 0.7343 0.0761 0.9243 0.110 Uiso 1 1 calc R U
H16C H 0.6453 0.2725 0.9212 0.110 Uiso 1 1 calc R U
C17 C 0.5882(4) -0.2383(8) 0.7592(3) 0.0666(13) Uani 1 1 d . .
H17A H 0.5228 -0.3344 0.7312 0.100 Uiso 1 1 calc R U
H17B H 0.6521 -0.3311 0.7929 0.100 Uiso 1 1 calc R U
H17C H 0.6097 -0.1556 0.7143 0.100 Uiso 1 1 calc R U
C18 C 0.1813(3) 1.1712(8) 0.9236(2) 0.0544(11) Uani 1 1 d . .
H18A H 0.2220 1.2635 0.8930 0.082 Uiso 1 1 calc R U
H18B H 0.2328 1.0575 0.9587 0.082 Uiso 1 1 calc R U
H18C H 0.1535 1.2664 0.9621 0.082 Uiso 1 1 calc R U
C19 C -0.0440(4) 1.2369(7) 0.7722(3) 0.0623(12) Uani 1 1 d . .
H19A H -0.0049 1.3309 0.7409 0.093 Uiso 1 1 calc R U
H19B H -0.0746 1.3314 0.8092 0.093 Uiso 1 1 calc R U
H19C H -0.1063 1.1565 0.7299 0.093 Uiso 1 1 calc R U
C20 C -0.0123(4) 0.8400(8) 0.9016(3) 0.0669(13) Uani 1 1 d . .
H20A H -0.0768 0.7653 0.8595 0.100 Uiso 1 1 calc R U
H20B H -0.0391 0.9281 0.9425 0.100 Uiso 1 1 calc R U
H20C H 0.0422 0.7273 0.9340 0.100 Uiso 1 1 calc R U

loop_
_atom_site_aniso_label
_atom_site_aniso_U_11
_atom_site_aniso_U_22
_atom_site_aniso_U_33
_atom_site_aniso_U_23
_atom_site_aniso_U_13
_atom_site_aniso_U_12
P1 0.0267(4) 0.0304(4) 0.0230(4) -0.0008(3) 0.0082(3) 0.0006(4)
C1 0.0256(16) 0.0339(18) 0.0271(16) -0.0004(14) 0.0074(13) 0.0020(14)
O1 0.0326(12) 0.0366(13) 0.0312(12) -0.0030(10) 0.0054(10) -0.0006(11)
Si1 0.0370(5) 0.0377(6) 0.0406(5) 0.0023(5) 0.0079(4) 0.0134(5)
Si2 0.0393(5) 0.0358(6) 0.0330(5) -0.0010(4) 0.0162(4) 0.0070(4)
C2 0.0321(17) 0.0347(18) 0.0298(17) -0.0023(15) 0.0113(14) 0.0047(15)
O2 0.0361(12) 0.0411(14) 0.0261(11) -0.0007(10) 0.0045(10) 0.0148(11)
O3 0.0360(13) 0.0412(13) 0.0242(11) -0.0014(10) 0.0081(10) 0.0135(11)
C3 0.0339(17) 0.0335(18) 0.0356(18) -0.0002(15) 0.0098(15) 0.0094(15)
C6 0.0295(16) 0.0343(18) 0.0223(16) -0.0004(13) 0.0085(13) 0.0021(14)
C5 0.0267(16) 0.0323(17) 0.0245(15) 0.0006(14) 0.0103(13) 0.0009(14)
C4 0.0272(16) 0.036(2) 0.0252(16) 0.0011(13) 0.0064(13) 0.0061(13)
C7 0.0291(17) 0.0349(18) 0.0316(17) 0.0012(14) 0.0100(14) 0.0084(14)
C9 0.0302(16) 0.0336(18) 0.0262(16) -0.0036(14) 0.0112(13) -0.0050(15)
C8 0.0297(17) 0.0348(18) 0.0281(17) 0.0030(15) 0.0085(13) 0.0069(15)
C10 0.045(2) 0.046(2) 0.062(2) 0.0091(18) 0.032(2) 0.0080(18)
C11 0.057(3) 0.065(3) 0.084(3) 0.007(3) 0.049(3) 0.004(2)
C12 0.061(3) 0.065(3) 0.054(2) 0.009(2) 0.029(2) -0.015(2)
C13 0.051(2) 0.043(2) 0.0417(19) 0.0028(19) 0.0113(17) -0.006(2)
C14 0.0360(18) 0.0377(19) 0.0338(18) 0.0008(16) 0.0101(15) -0.0005(15)
C15 0.055(2) 0.055(3) 0.042(2) 0.003(2) 0.0077(19) 0.006(2)
C16 0.045(2) 0.065(3) 0.090(3) 0.009(3) -0.007(2) 0.004(2)
C17 0.077(3) 0.063(3) 0.068(3) 0.003(2) 0.033(3) 0.031(2)
C18 0.057(2) 0.067(3) 0.042(2) -0.011(2) 0.0182(19) 0.000(2)
C19 0.061(3) 0.059(3) 0.066(3) 0.004(2) 0.019(2) 0.027(2)
C20 0.091(3) 0.057(3) 0.073(3) -0.007(2) 0.055(3) -0.006(3)

loop_
_atom_type_symbol
_atom_type_description
_atom_type_scat_dispersion_real
_atom_type_scat_dispersion_imag
_atom_type_scat_source
C C 0.0033 0.0016 'International Tables Vol C Tables 4.2.6.8 and 6.1.1.4'
H H 0.0000 0.0000 'International Tables Vol C Tables 4.2.6.8 and 6.1.1.4'
O O 0.0106 0.0060 'International Tables Vol C Tables 4.2.6.8 and 6.1.1.4'
Si Si 0.0817 0.0704 'International Tables Vol C Tables 4.2.6.8 and 6.1.1.4'
P P 0.1023 0.0942 'International Tables Vol C Tables 4.2.6.8 and 6.1.1.4'

loop_
_geom_angle_atom_site_label_1
_geom_angle_atom_site_label_2
_geom_angle_atom_site_label_3
_geom_angle
O1 P1 C9 114.12(13)
O1 P1 C5 118.67(13)
C9 P1 C5 106.41(15)
O1 P1 C1 117.17(14)
C9 P1 C1 106.33(14)
C5 P1 C1 91.37(14)
C4 C1 C2 105.1(3)
C4 C1 P1 109.1(2)
C2 C1 P1 145.8(2)
C15 Si1 C17 111.8(2)
C15 Si1 C16 109.9(2)
C17 Si1 C16 111.5(2)
C15 Si1 C3 109.71(17)
C17 Si1 C3 105.57(18)
C16 Si1 C3 108.31(18)
C19 Si2 C18 112.1(2)
C19 Si2 C20 111.6(2)
C18 Si2 C20 108.7(2)
C19 Si2 C7 106.88(17)
C18 Si2 C7 109.30(16)
C20 Si2 C7 108.15(18)
C3 C2 C1 108.0(3)
C3 C2 H2 126.0
C1 C2 H2 126.0
C4 O2 C3 105.5(2)
C6 O3 C7 105.4(2)
C2 C3 O2 108.6(3)
C2 C3 Si1 134.8(3)
O2 C3 Si1 116.7(2)
O3 C6 C5 112.9(3)
O3 C6 C4 131.9(3)
C5 C6 C4 115.2(3)
C6 C5 C8 105.5(3)
C6 C5 P1 109.2(2)
C8 C5 P1 145.3(2)
O2 C4 C1 112.9(3)
O2 C4 C6 132.0(3)
C1 C4 C6 115.1(3)
C8 C7 O3 108.7(3)
C8 C7 Si2 134.6(2)
O3 C7 Si2 116.4(2)
C14 C9 C10 119.3(3)
C14 C9 P1 120.0(2)
C10 C9 P1 120.6(3)
C7 C8 C5 107.5(3)
C7 C8 H8 126.2
C5 C8 H8 126.2
C11 C10 C9 119.8(4)
C11 C10 H10 120.1
C9 C10 H10 120.1
C12 C11 C10 120.4(4)
C12 C11 H11 119.8
C10 C11 H11 119.8
C13 C12 C11 120.0(4)
C13 C12 H12 120.0
C11 C12 H12 120.0
C12 C13 C14 120.5(4)
C12 C13 H13 119.8
C14 C13 H13 119.8
C13 C14 C9 120.0(3)
C13 C14 H14 120.0
C9 C14 H14 120.0
Si1 C15 H15A 109.5
Si1 C15 H15B 109.5
H15A C15 H15B 109.5
Si1 C15 H15C 109.5
H15A C15 H15C 109.5
H15B C15 H15C 109.5
Si1 C16 H16A 109.5
Si1 C16 H16B 109.5
H16A C16 H16B 109.5
Si1 C16 H16C 109.5
H16A C16 H16C 109.5
H16B C16 H16C 109.5
Si1 C17 H17A 109.5
Si1 C17 H17B 109.5
H17A C17 H17B 109.5
Si1 C17 H17C 109.5
H17A C17 H17C 109.5
H17B C17 H17C 109.5
Si2 C18 H18A 109.5
Si2 C18 H18B 109.5
H18A C18 H18B 109.5
Si2 C18 H18C 109.5
H18A C18 H18C 109.5
H18B C18 H18C 109.5
Si2 C19 H19A 109.5
Si2 C19 H19B 109.5
H19A C19 H19B 109.5
Si2 C19 H19C 109.5
H19A C19 H19C 109.5
H19B C19 H19C 109.5
Si2 C20 H20A 109.5
Si2 C20 H20B 109.5
H20A C20 H20B 109.5
Si2 C20 H20C 109.5
H20A C20 H20C 109.5
H20B C20 H20C 109.5

loop_
_geom_bond_atom_site_label_1
_geom_bond_atom_site_label_2
_geom_bond_distance
P1 O1 1.474(2)
P1 C9 1.804(3)
P1 C5 1.806(3)
P1 C1 1.811(3)
C1 C4 1.353(4)
C1 C2 1.429(4)
Si1 C15 1.845(4)
Si1 C17 1.855(4)
Si1 C16 1.856(4)
Si1 C3 1.868(3)
Si2 C19 1.852(4)
Si2 C18 1.852(4)
Si2 C20 1.856(4)
Si2 C7 1.865(3)
C2 C3 1.359(4)
C2 H2 0.9400
O2 C4 1.349(3)
O2 C3 1.415(4)
O3 C6 1.345(3)
O3 C7 1.419(4)
C6 C5 1.354(4)
C6 C4 1.437(4)
C5 C8 1.425(4)
C7 C8 1.365(4)
C9 C14 1.384(5)
C9 C10 1.389(4)
C8 H8 0.9400
C10 C11 1.380(5)
C10 H10 0.9400
C11 C12 1.372(6)
C11 H11 0.9400
C12 C13 1.368(5)
C12 H12 0.9400
C13 C14 1.378(5)
C13 H13 0.9400
C14 H14 0.9400
C15 H15A 0.9700
C15 H15B 0.9700
C15 H15C 0.9700
C16 H16A 0.9700
C16 H16B 0.9700
C16 H16C 0.9700
C17 H17A 0.9700
C17 H17B 0.9700
C17 H17C 0.9700
C18 H18A 0.9700
C18 H18B 0.9700
C18 H18C 0.9700
C19 H19A 0.9700
C19 H19B 0.9700
C19 H19C 0.9700
C20 H20A 0.9700
C20 H20B 0.9700
C20 H20C 0.9700

loop_
_geom_torsion_atom_site_label_1
_geom_torsion_atom_site_label_2
_geom_torsion_atom_site_label_3
_geom_torsion_atom_site_label_4
_geom_torsion
O1 P1 C1 C4 -123.9(2)
C9 P1 C1 C4 107.1(2)
C5 P1 C1 C4 -0.5(2)
O1 P1 C1 C2 53.8(5)
C9 P1 C1 C2 -75.2(4)
C5 P1 C1 C2 177.3(4)
C4 C1 C2 C3 -1.2(4)
P1 C1 C2 C3 -179.0(3)
C1 C2 C3 O2 1.3(4)
C1 C2 C3 Si1 -177.4(3)
C4 O2 C3 C2 -0.9(4)
C4 O2 C3 Si1 178.1(2)
C15 Si1 C3 C2 -122.4(4)
C17 Si1 C3 C2 -1.8(4)
C16 Si1 C3 C2 117.7(4)
C15 Si1 C3 O2 59.0(3)
C17 Si1 C3 O2 179.6(3)
C16 Si1 C3 O2 -60.9(3)
C7 O3 C6 C5 -0.9(3)
C7 O3 C6 C4 -179.6(3)
O3 C6 C5 C8 1.0(4)
C4 C6 C5 C8 180.0(3)
O3 C6 C5 P1 -178.5(2)
C4 C6 C5 P1 0.5(3)
O1 P1 C5 C6 122.2(2)
C9 P1 C5 C6 -107.5(2)
C1 P1 C5 C6 0.0(2)
O1 P1 C5 C8 -56.9(5)
C9 P1 C5 C8 73.4(4)
C1 P1 C5 C8 -179.2(4)
C3 O2 C4 C1 0.1(3)
C3 O2 C4 C6 178.3(3)
C2 C1 C4 O2 0.7(4)
P1 C1 C4 O2 179.4(2)
C2 C1 C4 C6 -177.9(3)
P1 C1 C4 C6 0.8(3)
O3 C6 C4 O2 -0.4(6)
C5 C6 C4 O2 -179.1(3)
O3 C6 C4 C1 177.8(3)
C5 C6 C4 C1 -0.9(4)
C6 O3 C7 C8 0.4(3)
C6 O3 C7 Si2 174.5(2)
C19 Si2 C7 C8 -15.9(4)
C18 Si2 C7 C8 -137.4(4)
C20 Si2 C7 C8 104.4(4)
C19 Si2 C7 O3 172.0(3)
C18 Si2 C7 O3 50.4(3)
C20 Si2 C7 O3 -67.8(3)
O1 P1 C9 C14 80.1(3)
C5 P1 C9 C14 -52.7(3)
C1 P1 C9 C14 -149.1(3)
O1 P1 C9 C10 -97.0(3)
C5 P1 C9 C10 130.2(3)
C1 P1 C9 C10 33.7(3)
O3 C7 C8 C5 0.2(4)
Si2 C7 C8 C5 -172.4(3)
C6 C5 C8 C7 -0.7(4)
P1 C5 C8 C7 178.4(3)
C14 C9 C10 C11 -0.5(6)
P1 C9 C10 C11 176.6(3)
C9 C10 C11 C12 0.6(6)
C10 C11 C12 C13 -0.3(7)
C11 C12 C13 C14 -0.1(6)
C12 C13 C14 C9 0.1(5)
C10 C9 C14 C13 0.2(5)
P1 C9 C14 C13 -177.0(3)
